data_4022739
loop_
_publ_author_name
'I-Ting Ho'
'Gene-Hsiang Lee'
'Wen-Sheng Chung'

_publ_section_title
;
 Synthesis of Upper-Rim Allyl- and p-Methoxyphenylazocalix[4]arenes
 and Their Efficiencies in Chromogenic Sensing of Hg^2+^ Ion
;
_journal_name_full 'Journal of Organic Chemistry'
_journal_page_first 2434
_journal_page_last 2442
_journal_paper_doi 10.1021/jo062280s
_journal_volume 72
_journal_year 2007
_chemical_formula_sum 'C52 H52 Cl3 N4 O8 S2'
_chemical_formula_weight 1031.45
_chemical_name_systematic
; 
 ? 
;
_space_group_IT_number 2
_symmetry_cell_setting triclinic
_symmetry_space_group_name_Hall '-P 1'
_symmetry_space_group_name_H-M 'P -1'
_atom_sites_solution_hydrogens geom
_atom_sites_solution_primary direct
_atom_sites_solution_secondary difmap
_audit_creation_method SHELXL-97
_cell_angle_alpha 67.770(1)
_cell_angle_beta 70.213(1)
_cell_angle_gamma 74.126(1)
_cell_formula_units_Z 2
_cell_length_a 12.7090(5)
_cell_length_b 13.4048(5)
_cell_length_c 16.4736(6)
_cell_measurement_reflns_used 5944
_cell_measurement_temperature 150(1)
_cell_measurement_theta_max 27.06
_cell_measurement_theta_min 2.19
_cell_volume 2410.16(16)
_computing_cell_refinement 'Bruker SMART'
_computing_data_collection 'Bruker SMART'
_computing_data_reduction 'Bruker SAINT'
_computing_molecular_graphics 'Bruker SHELXTL'
_computing_publication_material 'Bruker SHELXTL'
_computing_structure_refinement 'SHELXL-97 (Sheldrick, 1997)'
_computing_structure_solution 'SHELXS-97 (Sheldrick, 1990)'
_diffrn_ambient_temperature 150(1)
_diffrn_measured_fraction_theta_full 0.997
_diffrn_measured_fraction_theta_max 0.997
_diffrn_measurement_device_type 'CCD area detector'
_diffrn_measurement_method 'phi and omega scans'
_diffrn_radiation_monochromator graphite
_diffrn_radiation_source 'fine-focus sealed tube'
_diffrn_radiation_type MoK\a
_diffrn_radiation_wavelength 0.71073
_diffrn_reflns_av_R_equivalents 0.0387
_diffrn_reflns_av_sigmaI/netI 0.0483
_diffrn_reflns_limit_h_max 16
_diffrn_reflns_limit_h_min -16
_diffrn_reflns_limit_k_max 17
_diffrn_reflns_limit_k_min -17
_diffrn_reflns_limit_l_max 21
_diffrn_reflns_limit_l_min -21
_diffrn_reflns_number 31834
_diffrn_reflns_theta_full 27.50
_diffrn_reflns_theta_max 27.50
_diffrn_reflns_theta_min 1.38
_exptl_absorpt_coefficient_mu 0.337
_exptl_absorpt_correction_T_max 0.9670
_exptl_absorpt_correction_T_min 0.8882
_exptl_absorpt_correction_type none
_exptl_crystal_colour orange-yello
_exptl_crystal_density_diffrn 1.421
_exptl_crystal_density_meas 0
_exptl_crystal_density_method 'not measured'
_exptl_crystal_description plate
_exptl_crystal_F_000 1078
_exptl_crystal_size_max 0.36
_exptl_crystal_size_mid 0.27
_exptl_crystal_size_min 0.10
_refine_diff_density_max 0.701
_refine_diff_density_min -0.695
_refine_diff_density_rms 0.069
_refine_ls_extinction_method none
_refine_ls_goodness_of_fit_ref 1.126
_refine_ls_hydrogen_treatment mixed
_refine_ls_matrix_type full
_refine_ls_number_parameters 632
_refine_ls_number_reflns 11046
_refine_ls_number_restraints 0
_refine_ls_restrained_S_all 1.126
_refine_ls_R_factor_all 0.1059
_refine_ls_R_factor_gt 0.0865
_refine_ls_shift/su_max 0.009
_refine_ls_shift/su_mean 0.002
_refine_ls_structure_factor_coef Fsqd
_refine_ls_weighting_details 'calc w=1/[\s^2^(Fo^2^)+(0.0734P)^2^+3.1899P] where P=(Fo^2^+2Fc^2^)/3'
_refine_ls_weighting_scheme calc
_refine_ls_wR_factor_gt 0.1933
_refine_ls_wR_factor_ref 0.2048
_reflns_number_gt 8887
_reflns_number_total 11046
_reflns_threshold_expression >2sigma(I)
_cod_data_source_file jo062280ssi20061104_013334.cif
_cod_data_source_block ic11545
_cod_depositor_comments
;
The following automatic conversions were performed:
'_symmetry_cell_setting' value 'Triclinic' changed to 'triclinic'
according to '/home/saulius/struct/CIF-dictionaries/cif_core.dic'
dictionary named 'cif_core.dic' version 2.4.1 from 2010-06-29.

Automatic conversion script
Id: cif_fix_enum 1527 2010-12-29 10:47:43Z saulius 
;
_cod_database_code 4022739

loop_
_symmetry_equiv_pos_as_xyz
'x, y, z'
'-x, -y, -z'

loop_
_atom_site_label
_atom_site_type_symbol
_atom_site_fract_x
_atom_site_fract_y
_atom_site_fract_z
_atom_site_U_iso_or_equiv
_atom_site_adp_type
_atom_site_occupancy
_atom_site_symmetry_multiplicity
_atom_site_calc_flag
_atom_site_refinement_flags
S1 S 0.48688(14) 0.88645(9) 0.62680(8) 0.0693(4) Uani 1 1 d .
S2 S 0.28450(11) 0.05914(8) 0.02959(10) 0.0660(4) Uani 1 1 d .
O1 O 0.56218(18) 0.68438(16) 0.12801(13) 0.0252(4) Uani 1 1 d .
H1 H 0.5208 0.7140 0.1674 0.038 Uiso 1 1 calc R
O2 O 0.42396(18) 0.77105(17) 0.25718(13) 0.0268(4) Uani 1 1 d .
H2 H 0.3594 0.7628 0.2602 0.040 Uiso 1 1 calc R
O3 O 0.23915(18) 0.71608(16) 0.24864(14) 0.0273(4) Uani 1 1 d .
H3 H 0.2771 0.6940 0.2041 0.041 Uiso 1 1 calc R
O4 O 0.38193(18) 0.62341(16) 0.12374(15) 0.0271(5) Uani 1 1 d .
H4 H 0.4446 0.6392 0.1171 0.041 Uiso 1 1 calc R
O5 O 1.2442(3) -0.0316(2) 0.4113(3) 0.0704(10) Uani 1 1 d .
O6 O 0.3034(4) 0.8839(4) 0.7612(4) 0.1136(18) Uani 1 1 d .
O7 O 0.0319(2) -0.0293(2) 0.90730(16) 0.0445(6) Uani 1 1 d .
O8 O 0.3792(3) -0.14353(19) 0.07920(19) 0.0493(7) Uani 1 1 d .
N1 N 0.8707(2) 0.3278(2) 0.26236(17) 0.0268(5) Uani 1 1 d .
N2 N 0.9099(2) 0.3266(2) 0.32319(17) 0.0268(5) Uani 1 1 d .
N3 N 0.1083(2) 0.3599(2) 0.54828(17) 0.0289(6) Uani 1 1 d .
N4 N 0.0973(2) 0.3608(2) 0.62690(18) 0.0290(6) Uani 1 1 d .
C1 C 0.6604(2) 0.5043(2) 0.13888(18) 0.0208(5) Uani 1 1 d .
C2 C 0.7379(2) 0.4171(2) 0.17460(19) 0.0233(6) Uani 1 1 d .
H2A H 0.7563 0.3531 0.1573 0.028 Uiso 1 1 calc R
C3 C 0.7892(2) 0.4215(2) 0.23521(19) 0.0232(6) Uani 1 1 d .
C4 C 0.7637(2) 0.5154(2) 0.26055(19) 0.0221(6) Uani 1 1 d .
H4A H 0.7999 0.5188 0.3010 0.027 Uiso 1 1 calc R
C5 C 0.6860(2) 0.6033(2) 0.22708(18) 0.0202(5) Uani 1 1 d .
C6 C 0.6546(2) 0.7034(2) 0.25819(19) 0.0219(6) Uani 1 1 d .
H6A H 0.7218 0.7149 0.2690 0.026 Uiso 1 1 calc R
H6B H 0.6317 0.7687 0.2095 0.026 Uiso 1 1 calc R
C7 C 0.5586(2) 0.6913(2) 0.34447(19) 0.0201(5) Uani 1 1 d .
C8 C 0.5817(2) 0.6468(2) 0.42888(19) 0.0220(6) Uani 1 1 d .
H8A H 0.6585 0.6279 0.4314 0.026 Uiso 1 1 calc R
C9 C 0.4964(2) 0.6290(2) 0.50964(19) 0.0224(6) Uani 1 1 d .
C10 C 0.3848(2) 0.6546(2) 0.50415(19) 0.0231(6) Uani 1 1 d .
H10A H 0.3254 0.6401 0.5587 0.028 Uiso 1 1 calc R
C11 C 0.3574(2) 0.7010(2) 0.42069(19) 0.0216(6) Uani 1 1 d .
C12 C 0.2340(2) 0.7258(2) 0.4187(2) 0.0237(6) Uani 1 1 d .
H12A H 0.1851 0.7407 0.4755 0.028 Uiso 1 1 calc R
H12B H 0.2224 0.7925 0.3672 0.028 Uiso 1 1 calc R
C13 C 0.1982(2) 0.6324(2) 0.4093(2) 0.0230(6) Uani 1 1 d .
C14 C 0.1634(2) 0.5463(2) 0.4853(2) 0.0243(6) Uani 1 1 d .
H14A H 0.1554 0.5487 0.5440 0.029 Uiso 1 1 calc R
C15 C 0.1399(2) 0.4558(2) 0.4764(2) 0.0253(6) Uani 1 1 d .
C16 C 0.1483(2) 0.4544(2) 0.3906(2) 0.0260(6) Uani 1 1 d .
H16A H 0.1321 0.3925 0.3851 0.031 Uiso 1 1 calc R
C17 C 0.1795(2) 0.5407(2) 0.3127(2) 0.0239(6) Uani 1 1 d .
C18 C 0.1847(2) 0.5336(2) 0.2215(2) 0.0254(6) Uani 1 1 d .
H18A H 0.1767 0.6083 0.1777 0.030 Uiso 1 1 calc R
H18B H 0.1203 0.5001 0.2286 0.030 Uiso 1 1 calc R
C19 C 0.2950(2) 0.4667(2) 0.18365(18) 0.0230(6) Uani 1 1 d .
C20 C 0.3017(3) 0.3573(2) 0.19463(19) 0.0258(6) Uani 1 1 d .
H20A H 0.2349 0.3252 0.2231 0.031 Uiso 1 1 calc R
C21 C 0.4041(3) 0.2936(2) 0.1648(2) 0.0266(6) Uani 1 1 d .
C22 C 0.5011(3) 0.3411(2) 0.12627(19) 0.0246(6) Uani 1 1 d .
H22A H 0.5717 0.2976 0.1077 0.030 Uiso 1 1 calc R
C23 C 0.4986(2) 0.4504(2) 0.11382(18) 0.0221(6) Uani 1 1 d .
C24 C 0.6073(2) 0.4989(2) 0.07079(19) 0.0232(6) Uani 1 1 d .
H24A H 0.5909 0.5736 0.0292 0.028 Uiso 1 1 calc R
H24B H 0.6632 0.4545 0.0337 0.028 Uiso 1 1 calc R
C25 C 0.6355(2) 0.5971(2) 0.16569(18) 0.0204(5) Uani 1 1 d .
C26 C 0.4454(2) 0.7200(2) 0.34216(19) 0.0215(6) Uani 1 1 d .
C27 C 0.2060(2) 0.6289(2) 0.3229(2) 0.0228(6) Uani 1 1 d .
C28 C 0.3938(2) 0.5123(2) 0.14078(18) 0.0215(6) Uani 1 1 d .
C29 C 0.9947(3) 0.2335(2) 0.3451(2) 0.0278(6) Uani 1 1 d .
C30 C 1.0406(3) 0.1601(3) 0.2957(3) 0.0445(9) Uani 1 1 d .
H30A H 1.0146 0.1706 0.2449 0.053 Uiso 1 1 calc R
C31 C 1.1231(4) 0.0726(3) 0.3198(3) 0.0512(11) Uani 1 1 d .
H31A H 1.1541 0.0229 0.2858 0.061 Uiso 1 1 calc R
C32 C 1.1608(3) 0.0572(3) 0.3943(3) 0.0456(9) Uani 1 1 d .
C33 C 1.1173(3) 0.1306(3) 0.4432(2) 0.0351(7) Uani 1 1 d .
H33A H 1.1435 0.1203 0.4939 0.042 Uiso 1 1 calc R
C34 C 1.0354(3) 0.2187(2) 0.4175(2) 0.0275(6) Uani 1 1 d .
H34A H 1.0065 0.2700 0.4500 0.033 Uiso 1 1 calc R
C35 C 1.2772(6) -0.0571(4) 0.4925(5) 0.093(2) Uani 1 1 d .
H35A H 1.3361 -0.1222 0.4982 0.140 Uiso 1 1 calc R
H35B H 1.2113 -0.0710 0.5451 0.140 Uiso 1 1 calc R
H35C H 1.3069 0.0046 0.4898 0.140 Uiso 1 1 calc R
C36 C 0.5265(3) 0.5867(2) 0.5996(2) 0.0277(6) Uani 1 1 d .
H36A H 0.5916 0.5261 0.5984 0.033 Uiso 1 1 calc R
H36B H 0.4613 0.5576 0.6490 0.033 Uiso 1 1 calc R
C37 C 0.5567(3) 0.6764(3) 0.6195(2) 0.0347(7) Uani 1 1 d .
H37A H 0.5937 0.6429 0.6700 0.042 Uiso 1 1 calc R
H37B H 0.6111 0.7156 0.5651 0.042 Uiso 1 1 calc R
C38 C 0.4514(3) 0.7572(3) 0.6451(3) 0.0428(9) Uani 1 1 d .
H38A H 0.4117 0.7266 0.7099 0.051 Uiso 1 1 calc R
H38B H 0.3993 0.7685 0.6082 0.051 Uiso 1 1 calc R
C39 C 0.3747(5) 0.9363(4) 0.7055(5) 0.0725(16) Uani 1 1 d .
C40 C 0.3814(7) 1.0500(4) 0.7005(6) 0.115(3) Uani 1 1 d .
H40A H 0.3166 1.0745 0.7457 0.173 Uiso 1 1 calc R
H40B H 0.3797 1.1007 0.6396 0.173 Uiso 1 1 calc R
H40C H 0.4521 1.0481 0.7131 0.173 Uiso 1 1 calc R
C41 C 0.0715(3) 0.2606(3) 0.6958(2) 0.0286(6) Uani 1 1 d .
C42 C 0.0646(3) 0.2516(3) 0.7842(2) 0.0309(7) Uani 1 1 d .
H42A H 0.0696 0.3132 0.7972 0.037 Uiso 1 1 calc R
C43 C 0.0508(3) 0.1546(3) 0.8528(2) 0.0352(7) Uani 1 1 d .
H43A H 0.0477 0.1490 0.9128 0.042 Uiso 1 1 calc R
C44 C 0.0412(3) 0.0645(3) 0.8354(2) 0.0341(7) Uani 1 1 d .
C45 C 0.0411(3) 0.0742(3) 0.7486(2) 0.0370(8) Uani 1 1 d .
H45A H 0.0308 0.0140 0.7367 0.044 Uiso 1 1 calc R
C46 C 0.0561(3) 0.1718(3) 0.6796(2) 0.0373(8) Uani 1 1 d .
H46A H 0.0558 0.1784 0.6202 0.045 Uiso 1 1 calc R
C47 C 0.0378(4) -0.1273(3) 0.8900(3) 0.0547(11) Uani 1 1 d .
H47A H 0.0301 -0.1881 0.9471 0.082 Uiso 1 1 calc R
H47B H 0.1110 -0.1428 0.8476 0.082 Uiso 1 1 calc R
H47C H -0.0236 -0.1185 0.8632 0.082 Uiso 1 1 calc R
C48 C 0.4089(3) 0.1774(2) 0.1695(2) 0.0331(7) Uani 1 1 d .
H48A H 0.3710 0.1360 0.2320 0.040 Uiso 1 1 calc R
H48B H 0.4891 0.1416 0.1552 0.040 Uiso 1 1 calc R
C49 C 0.3514(3) 0.1738(3) 0.1030(2) 0.0351(7) Uani 1 1 d .
H49A H 0.2693 0.2023 0.1212 0.042 Uiso 1 1 calc R
H49B H 0.3836 0.2217 0.0413 0.042 Uiso 1 1 calc R
C50 C 0.3671(3) 0.0583(3) 0.1003(3) 0.0395(8) Uani 1 1 d .
H50A H 0.3417 0.0082 0.1626 0.047 Uiso 1 1 calc R
H50B H 0.4482 0.0322 0.0752 0.047 Uiso 1 1 calc R
C51 C 0.3129(3) -0.0806(2) 0.0396(2) 0.0303(7) Uani 1 1 d .
C52 C 0.2485(4) -0.1103(3) -0.0061(3) 0.0553(11) Uani 1 1 d .
H52A H 0.2689 -0.1889 0.0023 0.083 Uiso 1 1 calc R
H52B H 0.2673 -0.0695 -0.0711 0.083 Uiso 1 1 calc R
H52C H 0.1670 -0.0922 0.0206 0.083 Uiso 1 1 calc R
C53 C 1.0000 0.5000 1.0000 0.193(8) Uani 1 2 d S
H53A H 1.0575 0.5308 0.9474 0.231 Uiso 0.50 1 d PR
Cl1 Cl 0.9467(4) 0.4498(5) 0.9493(3) 0.1141(14) Uani 0.50 1 d P
Cl2 Cl 0.9169(6) 0.6241(4) 1.0133(4) 0.183(3) Uani 0.50 1 d P
Cl3 Cl 1.0801(4) 0.4351(8) 1.0621(3) 0.197(4) Uani 0.50 1 d P

loop_
_atom_site_aniso_label
_atom_site_aniso_U_11
_atom_site_aniso_U_22
_atom_site_aniso_U_33
_atom_site_aniso_U_23
_atom_site_aniso_U_13
_atom_site_aniso_U_12
S1 0.1349(12) 0.0385(6) 0.0461(6) -0.0059(5) -0.0294(7) -0.0363(7)
S2 0.0899(9) 0.0353(5) 0.1102(10) -0.0386(6) -0.0773(8) 0.0188(5)
O1 0.0313(11) 0.0220(10) 0.0244(10) -0.0073(8) -0.0124(9) -0.0013(8)
O2 0.0314(11) 0.0287(11) 0.0243(10) -0.0077(9) -0.0138(9) -0.0044(9)
O3 0.0307(11) 0.0258(11) 0.0277(11) -0.0078(9) -0.0120(9) -0.0036(9)
O4 0.0341(11) 0.0192(10) 0.0325(11) -0.0073(8) -0.0141(9) -0.0060(8)
O5 0.090(2) 0.0370(15) 0.119(3) -0.0400(17) -0.083(2) 0.0281(15)
O6 0.079(3) 0.076(3) 0.203(6) -0.090(3) -0.020(3) 0.004(2)
O7 0.0711(18) 0.0401(14) 0.0258(12) -0.0066(10) -0.0162(12) -0.0155(13)
O8 0.0746(19) 0.0245(12) 0.0634(17) -0.0091(12) -0.0456(16) -0.0033(12)
N1 0.0267(13) 0.0282(13) 0.0278(13) -0.0099(11) -0.0115(10) -0.0014(10)
N2 0.0275(13) 0.0267(13) 0.0281(13) -0.0104(10) -0.0107(10) -0.0009(10)
N3 0.0267(13) 0.0354(14) 0.0259(13) -0.0095(11) -0.0070(10) -0.0074(11)
N4 0.0261(13) 0.0345(14) 0.0298(13) -0.0114(11) -0.0103(11) -0.0048(11)
C1 0.0214(13) 0.0258(14) 0.0159(12) -0.0066(11) -0.0042(10) -0.0059(11)
C2 0.0264(14) 0.0241(14) 0.0224(13) -0.0105(11) -0.0067(11) -0.0042(11)
C3 0.0215(13) 0.0269(14) 0.0206(13) -0.0086(11) -0.0049(11) -0.0023(11)
C4 0.0222(13) 0.0270(14) 0.0218(13) -0.0089(11) -0.0086(11) -0.0059(11)
C5 0.0226(13) 0.0228(13) 0.0178(12) -0.0066(10) -0.0055(10) -0.0073(11)
C6 0.0226(13) 0.0238(14) 0.0234(14) -0.0094(11) -0.0071(11) -0.0061(11)
C7 0.0245(14) 0.0164(12) 0.0243(14) -0.0095(11) -0.0089(11) -0.0036(10)
C8 0.0239(14) 0.0206(13) 0.0255(14) -0.0095(11) -0.0113(11) -0.0006(11)
C9 0.0283(15) 0.0183(13) 0.0245(14) -0.0090(11) -0.0118(12) -0.0009(11)
C10 0.0250(14) 0.0224(14) 0.0243(14) -0.0119(11) -0.0047(11) -0.0038(11)
C11 0.0223(14) 0.0210(13) 0.0273(14) -0.0119(11) -0.0093(11) -0.0029(11)
C12 0.0225(14) 0.0269(14) 0.0263(14) -0.0149(12) -0.0084(11) 0.0005(11)
C13 0.0183(13) 0.0269(14) 0.0282(15) -0.0143(12) -0.0098(11) 0.0019(11)
C14 0.0187(13) 0.0323(15) 0.0254(14) -0.0129(12) -0.0095(11) 0.0005(11)
C15 0.0183(13) 0.0296(15) 0.0298(15) -0.0114(12) -0.0071(11) -0.0029(11)
C16 0.0239(14) 0.0292(15) 0.0304(15) -0.0129(13) -0.0075(12) -0.0077(12)
C17 0.0196(13) 0.0296(15) 0.0278(15) -0.0126(12) -0.0096(11) -0.0028(11)
C18 0.0263(15) 0.0298(15) 0.0257(14) -0.0088(12) -0.0107(12) -0.0085(12)
C19 0.0298(15) 0.0261(14) 0.0186(13) -0.0065(11) -0.0119(11) -0.0070(12)
C20 0.0370(16) 0.0273(15) 0.0212(14) -0.0065(12) -0.0121(12) -0.0139(13)
C21 0.0409(17) 0.0202(14) 0.0249(14) -0.0053(11) -0.0168(13) -0.0070(12)
C22 0.0312(15) 0.0240(14) 0.0236(14) -0.0106(12) -0.0135(12) 0.0005(12)
C23 0.0289(15) 0.0262(14) 0.0167(12) -0.0072(11) -0.0120(11) -0.0049(11)
C24 0.0270(14) 0.0272(14) 0.0211(13) -0.0104(11) -0.0108(11) -0.0038(11)
C25 0.0216(13) 0.0207(13) 0.0193(13) -0.0055(11) -0.0060(10) -0.0047(10)
C26 0.0297(15) 0.0171(12) 0.0239(14) -0.0092(11) -0.0127(12) -0.0026(11)
C27 0.0193(13) 0.0238(14) 0.0269(14) -0.0088(11) -0.0089(11) -0.0013(11)
C28 0.0319(15) 0.0200(13) 0.0179(13) -0.0052(10) -0.0133(11) -0.0052(11)
C29 0.0293(15) 0.0241(14) 0.0328(16) -0.0094(12) -0.0130(13) -0.0018(12)
C30 0.053(2) 0.043(2) 0.053(2) -0.0287(18) -0.0347(19) 0.0139(17)
C31 0.062(3) 0.042(2) 0.068(3) -0.036(2) -0.039(2) 0.0166(18)
C32 0.053(2) 0.0246(16) 0.072(3) -0.0165(17) -0.043(2) 0.0084(15)
C33 0.0401(18) 0.0317(17) 0.0404(18) -0.0093(14) -0.0249(15) -0.0018(14)
C34 0.0287(15) 0.0281(15) 0.0300(15) -0.0112(13) -0.0101(12) -0.0054(12)
C35 0.134(5) 0.042(2) 0.148(5) -0.034(3) -0.120(5) 0.029(3)
C36 0.0322(16) 0.0266(15) 0.0247(14) -0.0081(12) -0.0117(12) 0.0001(12)
C37 0.0448(19) 0.0408(18) 0.0270(16) -0.0069(14) -0.0205(14) -0.0119(15)
C38 0.066(2) 0.0295(17) 0.047(2) -0.0141(16) -0.0310(19) -0.0076(17)
C39 0.084(4) 0.035(2) 0.122(5) -0.039(3) -0.057(4) 0.010(2)
C40 0.158(7) 0.042(3) 0.187(8) -0.059(4) -0.096(6) 0.015(3)
C41 0.0253(15) 0.0355(17) 0.0273(15) -0.0115(13) -0.0071(12) -0.0064(13)
C42 0.0276(15) 0.0404(18) 0.0312(16) -0.0193(14) -0.0064(13) -0.0060(13)
C43 0.0404(18) 0.0461(19) 0.0240(15) -0.0144(14) -0.0095(14) -0.0088(15)
C44 0.0358(17) 0.0379(18) 0.0279(16) -0.0093(14) -0.0085(13) -0.0066(14)
C45 0.050(2) 0.0383(18) 0.0298(17) -0.0109(14) -0.0131(15) -0.0143(16)
C46 0.047(2) 0.045(2) 0.0244(15) -0.0115(14) -0.0118(14) -0.0121(16)
C47 0.092(3) 0.038(2) 0.0330(19) -0.0062(16) -0.018(2) -0.015(2)
C48 0.049(2) 0.0217(15) 0.0370(17) -0.0088(13) -0.0211(15) -0.0070(14)
C49 0.053(2) 0.0253(15) 0.0351(17) -0.0103(13) -0.0184(16) -0.0102(14)
C50 0.052(2) 0.0314(17) 0.049(2) -0.0196(16) -0.0265(18) -0.0024(15)
C51 0.0353(17) 0.0253(15) 0.0351(17) -0.0134(13) -0.0137(14) -0.0013(13)
C52 0.060(3) 0.050(2) 0.080(3) -0.038(2) -0.038(2) 0.003(2)
C53 0.076(7) 0.39(2) 0.212(15) -0.202(17) -0.054(8) -0.012(11)
Cl1 0.112(3) 0.191(4) 0.064(2) -0.058(3) -0.0098(19) -0.055(3)
Cl2 0.216(6) 0.137(4) 0.167(5) -0.056(4) 0.063(5) -0.120(4)
Cl3 0.088(3) 0.383(10) 0.065(2) -0.010(5) -0.030(2) -0.031(5)

loop_
_atom_type_symbol
_atom_type_description
_atom_type_scat_dispersion_real
_atom_type_scat_dispersion_imag
_atom_type_scat_source
C C 0.0033 0.0016 'International Tables Vol C Tables 4.2.6.8 and 6.1.1.4'
H H 0.0000 0.0000 'International Tables Vol C Tables 4.2.6.8 and 6.1.1.4'
N N 0.0061 0.0033 'International Tables Vol C Tables 4.2.6.8 and 6.1.1.4'
O O 0.0106 0.0060 'International Tables Vol C Tables 4.2.6.8 and 6.1.1.4'
S S 0.1246 0.1234 'International Tables Vol C Tables 4.2.6.8 and 6.1.1.4'
Cl Cl 0.1484 0.1585 'International Tables Vol C Tables 4.2.6.8 and 6.1.1.4'

loop_
_geom_angle_atom_site_label_1
_geom_angle_atom_site_label_2
_geom_angle_atom_site_label_3
_geom_angle
_geom_angle_site_symmetry_1
_geom_angle_site_symmetry_3
C39 S1 C38 101.9(2) . .
C51 S2 C50 100.35(15) . .
C32 O5 C35 116.4(3) . .
C44 O7 C47 118.0(3) . .
N2 N1 C3 115.1(2) . .
N1 N2 C29 112.9(2) . .
N4 N3 C15 115.3(3) . .
N3 N4 C41 112.9(3) . .
C2 C1 C25 117.8(2) . .
C2 C1 C24 120.5(2) . .
C25 C1 C24 121.7(2) . .
C1 C2 C3 121.4(3) . .
C2 C3 C4 119.9(3) . .
C2 C3 N1 114.7(2) . .
C4 C3 N1 125.4(3) . .
C5 C4 C3 120.4(2) . .
C4 C5 C25 118.7(2) . .
C4 C5 C6 120.1(2) . .
C25 C5 C6 121.1(2) . .
C7 C6 C5 111.7(2) . .
C8 C7 C26 118.0(3) . .
C8 C7 C6 120.3(2) . .
C26 C7 C6 121.6(2) . .
C7 C8 C9 122.2(3) . .
C8 C9 C10 117.8(3) . .
C8 C9 C36 119.8(3) . .
C10 C9 C36 122.3(3) . .
C9 C10 C11 121.9(3) . .
C26 C11 C10 118.0(3) . .
C26 C11 C12 122.4(2) . .
C10 C11 C12 119.6(3) . .
C13 C12 C11 112.4(2) . .
C14 C13 C27 119.0(3) . .
C14 C13 C12 120.1(2) . .
C27 C13 C12 120.8(3) . .
C13 C14 C15 120.4(3) . .
C16 C15 C14 119.4(3) . .
C16 C15 N3 114.4(3) . .
C14 C15 N3 126.2(3) . .
C15 C16 C17 122.1(3) . .
C16 C17 C27 117.5(3) . .
C16 C17 C18 118.8(3) . .
C27 C17 C18 123.7(3) . .
C17 C18 C19 112.1(2) . .
C20 C19 C28 118.3(3) . .
C20 C19 C18 121.2(3) . .
C28 C19 C18 120.5(3) . .
C19 C20 C21 121.5(3) . .
C22 C21 C20 118.3(3) . .
C22 C21 C48 120.5(3) . .
C20 C21 C48 121.1(3) . .
C21 C22 C23 122.3(3) . .
C28 C23 C22 117.5(3) . .
C28 C23 C24 122.2(2) . .
C22 C23 C24 120.3(3) . .
C23 C24 C1 114.2(2) . .
O1 C25 C1 117.8(2) . .
O1 C25 C5 120.3(2) . .
C1 C25 C5 121.9(2) . .
C11 C26 O2 120.9(2) . .
C11 C26 C7 121.9(3) . .
O2 C26 C7 117.1(2) . .
O3 C27 C17 120.6(3) . .
O3 C27 C13 117.8(2) . .
C17 C27 C13 121.5(3) . .
O4 C28 C23 121.4(3) . .
O4 C28 C19 116.5(3) . .
C23 C28 C19 122.0(3) . .
C34 C29 C30 119.0(3) . .
C34 C29 N2 117.4(3) . .
C30 C29 N2 123.5(3) . .
C31 C30 C29 120.6(3) . .
C30 C31 C32 119.6(3) . .
O5 C32 C33 125.0(3) . .
O5 C32 C31 114.6(3) . .
C33 C32 C31 120.4(3) . .
C34 C33 C32 119.2(3) . .
C33 C34 C29 121.0(3) . .
C9 C36 C37 111.7(2) . .
C38 C37 C36 111.0(3) . .
C37 C38 S1 111.4(3) . .
O6 C39 C40 123.6(6) . .
O6 C39 S1 123.7(4) . .
C40 C39 S1 112.5(5) . .
C42 C41 C46 118.7(3) . .
C42 C41 N4 117.0(3) . .
C46 C41 N4 124.3(3) . .
C43 C42 C41 120.5(3) . .
C42 C43 C44 120.5(3) . .
O7 C44 C43 116.1(3) . .
O7 C44 C45 124.3(3) . .
C43 C44 C45 119.6(3) . .
C46 C45 C44 119.6(3) . .
C45 C46 C41 120.9(3) . .
C21 C48 C49 111.8(3) . .
C50 C49 C48 111.8(3) . .
C49 C50 S2 108.8(2) . .
O8 C51 C52 124.4(3) . .
O8 C51 S2 121.3(2) . .
C52 C51 S2 114.3(3) . .
Cl3 C53 Cl3 180.000(2) . 2_767
Cl3 C53 Cl1 53.7(3) . 2_767
Cl3 C53 Cl1 126.3(3) 2_767 2_767
Cl3 C53 Cl1 126.3(3) . .
Cl3 C53 Cl1 53.7(3) 2_767 .
Cl1 C53 Cl1 180.0(3) 2_767 .
Cl3 C53 Cl2 61.4(4) . 2_767
Cl3 C53 Cl2 118.6(4) 2_767 2_767
Cl1 C53 Cl2 111.1(3) 2_767 2_767
Cl1 C53 Cl2 68.9(3) . 2_767
Cl3 C53 Cl2 118.6(4) . .
Cl3 C53 Cl2 61.4(4) 2_767 .
Cl1 C53 Cl2 68.9(3) 2_767 .
Cl1 C53 Cl2 111.1(3) . .
Cl2 C53 Cl2 180.0(4) 2_767 .
Cl3 Cl1 C53 60.0(2) 2_767 .
Cl3 Cl1 Cl2 114.9(4) 2_767 2_767
C53 Cl1 Cl2 58.6(2) . 2_767
Cl3 Cl2 C53 53.1(3) 2_767 .
Cl3 Cl2 Cl1 103.2(4) 2_767 2_767
C53 Cl2 Cl1 52.5(2) . 2_767
Cl1 Cl3 C53 66.3(3) 2_767 .
Cl1 Cl3 Cl2 126.3(4) 2_767 2_767
C53 Cl3 Cl2 65.5(3) . 2_767

loop_
_geom_bond_atom_site_label_1
_geom_bond_atom_site_label_2
_geom_bond_distance
_geom_bond_site_symmetry_2
S1 C39 1.745(6) .
S1 C38 1.799(3) .
S2 C51 1.761(3) .
S2 C50 1.807(3) .
O1 C25 1.367(3) .
O2 C26 1.391(3) .
O3 C27 1.370(3) .
O4 C28 1.381(3) .
O5 C32 1.370(4) .
O5 C35 1.427(6) .
O6 C39 1.205(7) .
O7 C44 1.363(4) .
O7 C47 1.424(4) .
O8 C51 1.190(4) .
N1 N2 1.255(3) .
N1 C3 1.424(4) .
N2 C29 1.427(4) .
N3 N4 1.259(3) .
N3 C15 1.423(4) .
N4 C41 1.427(4) .
C1 C2 1.387(4) .
C1 C25 1.396(4) .
C1 C24 1.523(4) .
C2 C3 1.390(4) .
C3 C4 1.395(4) .
C4 C5 1.382(4) .
C5 C25 1.406(4) .
C5 C6 1.521(4) .
C6 C7 1.515(4) .
C7 C8 1.389(4) .
C7 C26 1.393(4) .
C8 C9 1.388(4) .
C9 C10 1.391(4) .
C9 C36 1.515(4) .
C10 C11 1.399(4) .
C11 C26 1.384(4) .
C11 C12 1.521(4) .
C12 C13 1.519(4) .
C13 C14 1.381(4) .
C13 C27 1.411(4) .
C14 C15 1.395(4) .
C15 C16 1.387(4) .
C16 C17 1.388(4) .
C17 C27 1.396(4) .
C17 C18 1.519(4) .
C18 C19 1.518(4) .
C19 C20 1.391(4) .
C19 C28 1.394(4) .
C20 C21 1.392(4) .
C21 C22 1.386(4) .
C21 C48 1.516(4) .
C22 C23 1.394(4) .
C23 C28 1.390(4) .
C23 C24 1.521(4) .
C29 C34 1.381(4) .
C29 C30 1.393(4) .
C30 C31 1.375(5) .
C31 C32 1.389(5) .
C32 C33 1.387(5) .
C33 C34 1.381(4) .
C36 C37 1.528(4) .
C37 C38 1.520(5) .
C39 C40 1.520(6) .
C41 C42 1.389(4) .
C41 C46 1.389(5) .
C42 C43 1.371(5) .
C43 C44 1.386(5) .
C44 C45 1.387(4) .
C45 C46 1.380(5) .
C48 C49 1.529(4) .
C49 C50 1.522(4) .
C51 C52 1.488(5) .
C53 Cl3 1.546(4) .
C53 Cl3 1.546(4) 2_767
C53 Cl1 1.633(4) 2_767
C53 Cl1 1.633(4) .
C53 Cl2 1.758(6) 2_767
C53 Cl2 1.758(6) .
Cl1 Cl3 1.438(9) 2_767
Cl1 Cl2 1.920(9) 2_767
Cl2 Cl3 1.696(9) 2_767
Cl2 Cl1 1.920(9) 2_767
Cl3 Cl1 1.438(9) 2_767
Cl3 Cl2 1.696(9) 2_767
